data_2235673
loop_
_publ_author_name
'Decadt, Roel'
'Van Der Voort, Pascal'
'Van Driessche, Isabel'
'Van Deun, Rik'
'Van Hecke, Kristof'

_publ_section_title
;
 Redetermination of [Pr(NO~3~)~3~(H~2~O)~4~]&#x00B7;2H~2~O
;
_journal_coeditor_code WM2647
_journal_issue 7
_journal_name_full 'Acta Crystallographica Section E'
_journal_page_first i59
_journal_page_last i60
_journal_paper_doi 10.1107/S1600536812028024
_journal_volume 68
_journal_year 2012
_chemical_formula_iupac '[Pr (N O3)3 (H2 O)4], 2H2 O'
_chemical_formula_moiety 'H8 N3 O13 Pr, 2(H2 O)'
_chemical_formula_sum 'H12 N3 O15 Pr'
_chemical_formula_weight 435.04
_chemical_name_systematic
;
Tetraaquatris(nitrato-\k^2^<i>O</i>,<i>O</i>')praseodymium(III) dihydrate
;
_space_group_IT_number 2
_symmetry_cell_setting triclinic
_symmetry_space_group_name_Hall '-P 1'
_symmetry_space_group_name_H-M 'P -1'
_atom_sites_solution_hydrogens geom
_atom_sites_solution_primary direct
_atom_sites_solution_secondary difmap
_audit_creation_method SHELXL-97
_cell_angle_alpha 69.118(4)
_cell_angle_beta 88.958(4)
_cell_angle_gamma 69.696(4)
_cell_formula_units_Z 2
_cell_length_a 6.7017(3)
_cell_length_b 9.1858(4)
_cell_length_c 11.7010(6)
_cell_measurement_reflns_used 8040
_cell_measurement_temperature 100(2)
_cell_measurement_theta_max 29.3107
_cell_measurement_theta_min 3.2584
_cell_volume 626.60(6)
_computing_cell_refinement
;
CrysAlis PRO (Agilent, 2010)
;
_computing_data_collection
;
CrysAlis PRO (Agilent, 2010)
;
_computing_data_reduction
;
CrysAlis PRO (Agilent, 2010)
;
_computing_molecular_graphics 'DIAMOND (Brandenburg, 2008)'
_computing_publication_material 'PLATON (Spek, 2009)'
_computing_structure_refinement 'SHELXL97 (Sheldrick, 2008)'
_computing_structure_solution 'SHELXS97 (Sheldrick, 2008)'
_diffrn_ambient_temperature 100(2)
_diffrn_detector_area_resol_mean 10.3693
_diffrn_measured_fraction_theta_full 0.996
_diffrn_measured_fraction_theta_max 0.996
_diffrn_measurement_device_type 'Agilent SuperNova diffractometer with an Atlas detector'
_diffrn_measurement_method '\w scans'
_diffrn_radiation_monochromator mirror
_diffrn_radiation_source 'SuperNova (Mo) X-ray Source'
_diffrn_radiation_type MoK\a
_diffrn_radiation_wavelength 0.71073
_diffrn_reflns_av_R_equivalents 0.0351
_diffrn_reflns_av_sigmaI/netI 0.0314
_diffrn_reflns_limit_h_max 8
_diffrn_reflns_limit_h_min -8
_diffrn_reflns_limit_k_max 11
_diffrn_reflns_limit_k_min -11
_diffrn_reflns_limit_l_max 14
_diffrn_reflns_limit_l_min -14
_diffrn_reflns_number 10260
_diffrn_reflns_theta_full 27.10
_diffrn_reflns_theta_max 27.10
_diffrn_reflns_theta_min 3.26
_diffrn_standards_number 0
_exptl_absorpt_coefficient_mu 3.975
_exptl_absorpt_correction_T_max 0.654
_exptl_absorpt_correction_T_min 0.375
_exptl_absorpt_correction_type numerical
_exptl_absorpt_process_details
;
[CrysAlis PRO (Agilent, 2010), using a multi-faceted crystal
model based on expressions derived by Clark & Reid (1995)]
;
_exptl_crystal_colour colourless
_exptl_crystal_density_diffrn 2.306
_exptl_crystal_density_method 'not measured'
_exptl_crystal_description rod
_exptl_crystal_F_000 424
_exptl_crystal_size_max 0.3726
_exptl_crystal_size_mid 0.1650
_exptl_crystal_size_min 0.1367
_refine_diff_density_max 0.422
_refine_diff_density_min -0.599
_refine_ls_extinction_method none
_refine_ls_goodness_of_fit_ref 1.070
_refine_ls_hydrogen_treatment refall
_refine_ls_matrix_type full
_refine_ls_number_parameters 208
_refine_ls_number_reflns 2743
_refine_ls_number_restraints 12
_refine_ls_restrained_S_all 1.075
_refine_ls_R_factor_all 0.0185
_refine_ls_R_factor_gt 0.0171
_refine_ls_shift/su_max 0.001
_refine_ls_shift/su_mean 0.000
_refine_ls_structure_factor_coef Fsqd
_refine_ls_weighting_details 'calc w=1/[\s^2^(Fo^2^)+(0.0119P)^2^+0.0612P] where P=(Fo^2^+2Fc^2^)/3'
_refine_ls_weighting_scheme calc
_refine_ls_wR_factor_gt 0.0366
_refine_ls_wR_factor_ref 0.0371
_reflns_number_gt 2627
_reflns_number_total 2743
_reflns_threshold_expression I>2sigma(I)
_cod_data_source_file wm2647.cif
_cod_data_source_block I
_cod_database_code 2235673
_cod_database_fobs_code 2235673

loop_
_symmetry_equiv_pos_as_xyz
'x, y, z'
'-x, -y, -z'

loop_
_atom_site_type_symbol
_atom_site_label
_atom_site_fract_x
_atom_site_fract_y
_atom_site_fract_z
_atom_site_U_iso_or_equiv
_atom_site_adp_type
_atom_site_calc_flag
_atom_site_refinement_flags
_atom_site_occupancy
_atom_site_symmetry_multiplicity
N N1 0.6816(3) -0.2289(2) 0.81616(17) 0.0107(4) Uani d . 1 1
N N2 0.4207(3) 0.3279(2) 0.82332(17) 0.0111(4) Uani d . 1 1
N N3 0.4305(3) 0.3335(2) 0.49700(17) 0.0111(4) Uani d . 1 1
O O1 0.6030(3) -0.15602(19) 0.70360(14) 0.0153(4) Uani d . 1 1
O O2 0.5933(3) -0.15874(19) 0.88855(14) 0.0154(4) Uani d . 1 1
O O3 0.8379(3) -0.36072(19) 0.85198(15) 0.0159(4) Uani d . 1 1
O O4 0.5626(3) 0.18920(19) 0.82739(15) 0.0146(4) Uani d . 1 1
O O5 0.2358(3) 0.36386(19) 0.77331(14) 0.0147(4) Uani d . 1 1
O O6 0.4629(3) 0.41926(19) 0.86512(15) 0.0168(4) Uani d . 1 1
O O7 0.2409(3) 0.37864(19) 0.52158(15) 0.0155(4) Uani d . 1 1
O O8 0.5621(2) 0.19139(18) 0.56929(14) 0.0124(3) Uani d . 1 1
O O9 0.4894(3) 0.42152(19) 0.40734(14) 0.0156(4) Uani d . 1 1
O O10 0.2205(3) 0.0527(2) 0.54042(15) 0.0124(3) Uani d D 1 1
H H10A 0.285(4) -0.016(3) 0.510(2) 0.019 Uiso d D 1 1
H H10B 0.128(4) 0.119(3) 0.483(2) 0.019 Uiso d D 1 1
O O11 0.1239(3) -0.1023(2) 0.77928(15) 0.0149(4) Uani d D 1 1
H H11A 0.110(5) -0.154(3) 0.740(2) 0.022 Uiso d D 1 1
H H11B 0.122(5) -0.162(3) 0.8474(18) 0.022 Uiso d D 1 1
O O12 0.2015(3) 0.0533(2) 0.93368(15) 0.0119(3) Uani d D 1 1
H H12A 0.268(4) -0.009(3) 1.0013(18) 0.018 Uiso d D 1 1
H H12B 0.112(4) 0.126(3) 0.951(2) 0.018 Uiso d D 1 1
O O13 -0.0770(3) 0.2713(2) 0.67182(16) 0.0159(4) Uani d D 1 1
H H13A -0.175(4) 0.241(3) 0.695(3) 0.024 Uiso d D 1 1
H H13B -0.134(4) 0.366(2) 0.627(2) 0.024 Uiso d D 1 1
O O14 0.9130(3) 0.27933(19) 0.35872(15) 0.0121(3) Uani d D 1 1
H H14A 0.794(3) 0.326(3) 0.379(2) 0.018 Uiso d D 1 1
H H14B 0.940(4) 0.356(3) 0.311(2) 0.018 Uiso d D 1 1
O O15 -0.1154(3) 0.2943(2) 0.98338(15) 0.0137(4) Uani d D 1 1
H H15B -0.231(3) 0.328(3) 0.941(2) 0.020 Uiso d D 1 1
H H15A -0.075(4) 0.366(3) 0.976(3) 0.020 Uiso d D 1 1
Pr Pr1 0.305901(18) 0.096024(13) 0.725397(10) 0.00646(5) Uani d . 1 1

loop_
_atom_site_aniso_label
_atom_site_aniso_U_11
_atom_site_aniso_U_22
_atom_site_aniso_U_33
_atom_site_aniso_U_12
_atom_site_aniso_U_13
_atom_site_aniso_U_23
N1 0.0087(10) 0.0073(9) 0.0132(10) -0.0035(8) 0.0018(8) -0.0001(8)
N2 0.0138(10) 0.0104(9) 0.0071(9) -0.0056(8) 0.0001(8) -0.0001(8)
N3 0.0115(10) 0.0089(9) 0.0126(10) -0.0032(8) 0.0030(8) -0.0041(8)
O1 0.0165(9) 0.0132(8) 0.0087(8) 0.0011(7) 0.0011(7) -0.0018(7)
O2 0.0166(9) 0.0125(8) 0.0111(8) 0.0016(7) -0.0011(7) -0.0043(7)
O3 0.0125(9) 0.0070(7) 0.0201(9) 0.0008(7) 0.0021(7) -0.0002(7)
O4 0.0136(9) 0.0124(8) 0.0174(8) -0.0023(7) 0.0001(7) -0.0073(7)
O5 0.0123(8) 0.0088(7) 0.0192(9) -0.0026(6) -0.0046(7) -0.0019(7)
O6 0.0242(10) 0.0121(8) 0.0175(9) -0.0095(7) -0.0022(7) -0.0064(7)
O7 0.0094(9) 0.0123(8) 0.0196(9) -0.0011(7) 0.0050(7) -0.0031(7)
O8 0.0091(8) 0.0092(7) 0.0117(8) -0.0011(6) -0.0009(6) 0.0021(6)
O9 0.0208(9) 0.0103(8) 0.0113(8) -0.0060(7) 0.0076(7) 0.0008(7)
O10 0.0135(9) 0.0107(8) 0.0085(8) 0.0007(7) -0.0019(6) -0.0033(7)
O11 0.0270(10) 0.0165(9) 0.0085(8) -0.0152(8) 0.0050(7) -0.0058(7)
O12 0.0131(9) 0.0118(8) 0.0075(8) -0.0013(7) 0.0015(6) -0.0028(7)
O13 0.0081(9) 0.0101(8) 0.0238(9) -0.0025(7) -0.0007(7) -0.0005(7)
O14 0.0136(9) 0.0083(8) 0.0122(8) -0.0036(7) 0.0026(7) -0.0019(7)
O15 0.0167(9) 0.0107(8) 0.0153(9) -0.0071(7) 0.0013(7) -0.0048(7)
Pr1 0.00633(7) 0.00570(7) 0.00600(7) -0.00178(5) 0.00073(5) -0.00104(5)

loop_
_atom_type_symbol
_atom_type_description
_atom_type_scat_dispersion_real
_atom_type_scat_dispersion_imag
_atom_type_scat_source
C C 0.0033 0.0016 'International Tables Vol C Tables 4.2.6.8 and 6.1.1.4'
H H 0.0000 0.0000 'International Tables Vol C Tables 4.2.6.8 and 6.1.1.4'
O O 0.0106 0.0060 'International Tables Vol C Tables 4.2.6.8 and 6.1.1.4'
Pr Pr -0.2180 2.8214 'International Tables Vol C Tables 4.2.6.8 and 6.1.1.4'
N N 0.0061 0.0033 'International Tables Vol C Tables 4.2.6.8 and 6.1.1.4'
Na Na 0.0362 0.0249 'International Tables Vol C Tables 4.2.6.8 and 6.1.1.4'

loop_
_geom_angle_atom_site_label_1
_geom_angle_atom_site_label_2
_geom_angle_atom_site_label_3
_geom_angle
O3 N1 O2 121.92(18)
O3 N1 O1 121.3(2)
O2 N1 O1 116.81(17)
O3 N1 Pr1 178.82(15)
O2 N1 Pr1 58.64(10)
O1 N1 Pr1 58.17(10)
O6 N2 O5 122.21(19)
O6 N2 O4 121.75(19)
O5 N2 O4 116.04(19)
O9 N3 O7 121.79(18)
O9 N3 O8 120.80(19)
O7 N3 O8 117.42(18)
N1 O1 Pr1 96.98(12)
N1 O2 Pr1 96.69(11)
N2 O4 Pr1 96.44(12)
N2 O5 Pr1 98.76(13)
N3 O7 Pr1 94.96(11)
N3 O8 Pr1 99.87(12)
Pr1 O10 H10A 132.6(19)
Pr1 O10 H10B 127(2)
H10A O10 H10B 99(3)
Pr1 O11 H11A 127(2)
Pr1 O11 H11B 125(2)
H11A O11 H11B 101(3)
Pr1 O12 H12A 131(2)
Pr1 O12 H12B 123.3(19)
H12A O12 H12B 101(3)
Pr1 O13 H13A 126(2)
Pr1 O13 H13B 130(2)
H13A O13 H13B 104(3)
H14A O14 H14B 104(3)
H15B O15 H15A 112(3)
O11 Pr1 O10 70.89(6)
O11 Pr1 O12 70.61(6)
O10 Pr1 O12 139.73(6)
O11 Pr1 O13 75.51(6)
O10 Pr1 O13 78.75(6)
O12 Pr1 O13 80.71(6)
O11 Pr1 O1 80.55(6)
O10 Pr1 O1 68.87(5)
O12 Pr1 O1 115.35(5)
O13 Pr1 O1 144.58(6)
O11 Pr1 O2 79.84(6)
O10 Pr1 O2 114.99(5)
O12 Pr1 O2 68.79(5)
O13 Pr1 O2 145.75(6)
O1 Pr1 O2 49.52(5)
O11 Pr1 O5 130.84(6)
O10 Pr1 O5 132.67(5)
O12 Pr1 O5 69.58(5)
O13 Pr1 O5 70.69(5)
O1 Pr1 O5 143.42(5)
O2 Pr1 O5 110.57(5)
O11 Pr1 O8 139.83(6)
O10 Pr1 O8 74.17(5)
O12 Pr1 O8 146.05(5)
O13 Pr1 O8 116.30(5)
O1 Pr1 O8 68.73(5)
O2 Pr1 O8 97.87(5)
O5 Pr1 O8 87.86(5)
O11 Pr1 O4 140.59(5)
O10 Pr1 O4 144.15(5)
O12 Pr1 O4 76.01(5)
O13 Pr1 O4 119.27(6)
O1 Pr1 O4 95.75(5)
O2 Pr1 O4 68.85(5)
O5 Pr1 O4 48.70(5)
O8 Pr1 O4 70.04(5)
O11 Pr1 O7 130.94(5)
O10 Pr1 O7 69.86(5)
O12 Pr1 O7 132.13(5)
O13 Pr1 O7 69.00(5)
O1 Pr1 O7 110.69(5)
O2 Pr1 O7 144.33(5)
O5 Pr1 O7 65.87(5)
O8 Pr1 O7 47.74(5)
O4 Pr1 O7 87.29(5)
O11 Pr1 N1 79.29(6)
O10 Pr1 N1 92.07(5)
O12 Pr1 N1 92.05(5)
O13 Pr1 N1 154.78(5)
O1 Pr1 N1 24.84(5)
O2 Pr1 N1 24.67(5)
O5 Pr1 N1 129.33(5)
O8 Pr1 N1 82.83(5)
O4 Pr1 N1 81.62(5)
O7 Pr1 N1 129.92(5)

loop_
_geom_bond_atom_site_label_1
_geom_bond_atom_site_label_2
_geom_bond_distance
_geom_bond_publ_flag
N1 O3 1.230(2) ?
N1 O2 1.261(3) ?
N1 O1 1.270(2) ?
N1 Pr1 2.9996(18) ?
N2 O6 1.219(2) ?
N2 O5 1.261(2) ?
N2 O4 1.284(2) ?
N3 O9 1.229(2) ?
N3 O7 1.255(2) ?
N3 O8 1.280(2) ?
O1 Pr1 2.5677(16) y
O2 Pr1 2.5790(15) y
O4 Pr1 2.6348(16) y
O5 Pr1 2.6000(17) y
O7 Pr1 2.7307(15) y
O8 Pr1 2.6154(16) y
O10 Pr1 2.4468(17) y
O10 H10A 0.823(17) ?
O10 H10B 0.818(17) ?
O11 Pr1 2.4287(17) y
O11 H11A 0.795(17) ?
O11 H11B 0.796(17) ?
O12 Pr1 2.4555(16) y
O12 H12A 0.814(16) ?
O12 H12B 0.810(17) ?
O13 Pr1 2.4578(17) y
O13 H13A 0.806(17) ?
O13 H13B 0.791(17) ?
O14 H14A 0.841(17) ?
O14 H14B 0.803(17) ?
O15 H15B 0.827(17) ?
O15 H15A 0.772(17) ?

loop_
_geom_hbond_atom_site_label_D
_geom_hbond_atom_site_label_H
_geom_hbond_atom_site_label_A
_geom_hbond_site_symmetry_A
_geom_hbond_distance_DH
_geom_hbond_distance_HA
_geom_hbond_distance_DA
_geom_hbond_angle_DHA
O10 H10A O8 2_656 0.823(17) 2.096(18) 2.918(2) 177(3)
O10 H10B O14 1_455 0.818(16) 1.853(17) 2.670(2) 176(3)
O11 H11A O14 2_656 0.795(17) 1.940(18) 2.735(2) 177(3)
O11 H11B O15 2_557 0.796(17) 1.926(18) 2.720(2) 175(3)
O12 H12A O4 2_657 0.814(16) 2.113(17) 2.925(2) 174(3)
O12 H12B O15 . 0.810(17) 1.905(18) 2.713(2) 175(3)
O13 H13A O4 1_455 0.806(17) 2.38(2) 3.137(2) 156(3)
O13 H13A O8 1_455 0.806(17) 2.57(3) 3.130(2) 128(3)
O13 H13B O7 2_566 0.791(17) 2.241(18) 3.020(2) 168(3)
O13 H13B O9 2_566 0.791(17) 2.43(2) 3.046(2) 136(3)
O14 H14A O9 . 0.841(17) 1.996(18) 2.826(2) 169(3)
O14 H14B O5 2_666 0.803(17) 2.26(2) 2.881(2) 134(3)
O14 H14B O3 2_756 0.803(17) 2.39(2) 2.971(2) 130(3)
O15 H15B O6 1_455 0.827(17) 2.008(18) 2.824(2) 169(3)
O15 H15A O3 2_657 0.772(17) 2.56(2) 3.049(2) 123(2)
O15 H15A O3 1_465 0.772(17) 2.28(2) 2.892(2) 138(3)
